data_7060533
loop_
_publ_author_name
'Kortus, D.'
'Eigner, V.'
'Lhot\'ak, P.'

_publ_section_title
;
 Regio- and stereoselectivity of spirodienone formation in
 2,14-dithiacalix[4]arene
;
_journal_issue 19
_journal_name_full 'New Journal of Chemistry'
_journal_page_first 8563
_journal_page_last 8571
_journal_paper_doi 10.1039/D1NJ01257F
_journal_volume 45
_journal_year 2021
_chemical_formula_moiety '2(C42 H48 O4 S2), C H2 Cl2'
_chemical_formula_sum 'C85 H98 Cl2 O8 S4'
_chemical_formula_weight 1446.90
_space_group_IT_number 15
_space_group_name_Hall '-C 2yc'
_space_group_name_H-M_alt 'C 1 2/c 1'
_symmetry_cell_setting monoclinic
_symmetry_space_group_name_Hall '-C 2yc'
_symmetry_space_group_name_H-M 'C 1 2/c 1'
_atom_sites_solution_hydrogens difmap
_atom_sites_solution_primary other
_atom_sites_solution_secondary difmap
_audit_update_record
;
2021-03-09 deposited with the CCDC.	2021-04-05 downloaded from the CCDC.
;
_cell_angle_alpha 90
_cell_angle_beta 110.3901(9)
_cell_angle_gamma 90
_cell_formula_units_Z 4
_cell_length_a 16.2615(4)
_cell_length_b 25.8210(6)
_cell_length_c 19.9165(4)
_cell_measurement_reflns_used 208
_cell_measurement_temperature 180
_cell_measurement_theta_max 53.20
_cell_measurement_theta_min 11.70
_cell_volume 7838.7(3)
_computing_cell_refinement 'Apex3 (Bruker AXS, 2015)'
_computing_data_collection 'Apex3 (Bruker AXS, 2015)'
_computing_data_reduction 'Apex3 (Bruker AXS, 2015)'
_computing_molecular_graphics 'CAMERON (Watkin et al., 1996)'
_computing_publication_material 'CRYSTALS (Betteridge et al., 2003)'
_computing_structure_refinement 'CRYSTALS (Betteridge et al., 2003)'
_computing_structure_solution 'Superflip (Palatinus & Chapuis, 2007)'
_diffrn_ambient_pressure 101
_diffrn_ambient_temperature 180
_diffrn_measured_fraction_theta_full 0.998
_diffrn_measured_fraction_theta_max 0.998
_diffrn_measurement_device Area
_diffrn_measurement_device_type 'Bruker Kappa Apex3'
_diffrn_measurement_method '\f & \w scans'
_diffrn_radiation_monochromator graphite
_diffrn_radiation_type 'Cu K\a'
_diffrn_radiation_wavelength 1.54180
_diffrn_reflns_av_R_equivalents 0.036
_diffrn_reflns_av_unetI/netI 0.044
_diffrn_reflns_limit_h_max 19
_diffrn_reflns_limit_h_min -19
_diffrn_reflns_limit_k_max 31
_diffrn_reflns_limit_k_min -31
_diffrn_reflns_limit_l_max 21
_diffrn_reflns_limit_l_min -24
_diffrn_reflns_number 80775
_diffrn_reflns_theta_full 70.262
_diffrn_reflns_theta_max 70.262
_diffrn_reflns_theta_min 3.367
_diffrn_standards_number 0
_exptl_absorpt_coefficient_mu 2.169
_exptl_absorpt_correction_T_max 0.71
_exptl_absorpt_correction_T_min 0.47
_exptl_absorpt_correction_type multi-scan
_exptl_absorpt_process_details 'SADABS (Siemens, 1996)'
_exptl_crystal_colour red
_exptl_crystal_density_diffrn 1.226
_exptl_crystal_density_meas ?
_exptl_crystal_density_method 'not measured'
_exptl_crystal_description prism
_exptl_crystal_F_000 3080.052
_exptl_crystal_size_max 0.500
_exptl_crystal_size_mid 0.206
_exptl_crystal_size_min 0.156
_refine_diff_density_max 0.52
_refine_diff_density_min -0.76
_refine_ls_extinction_method None
_refine_ls_goodness_of_fit_ref 0.9527
_refine_ls_hydrogen_treatment constr
_refine_ls_matrix_type full
_refine_ls_number_parameters 467
_refine_ls_number_reflns 7470
_refine_ls_number_restraints 23
_refine_ls_R_factor_all 0.0486
_refine_ls_R_factor_gt 0.0446
_refine_ls_shift/su_max 0.0257804
_refine_ls_shift/su_mean 0.0001326
_refine_ls_structure_factor_coef Fsqd
_refine_ls_weighting_details
;
 Method= Modified Sheldrick 
 w=1/[\s^2^(F^2^) + ( 0.07P)^2^ +12.54P] 
 ,where P=(max(Fo^2^,0) + 2Fc^2^)/3 
;
_refine_ls_weighting_scheme calc
_refine_ls_wR_factor_all 0.1240
_refine_ls_wR_factor_gt 0.1191
_refine_ls_wR_factor_ref 0.1240
_reflns_limit_h_max 18
_reflns_limit_h_min -19
_reflns_limit_k_max 31
_reflns_limit_k_min 0
_reflns_limit_l_max 24
_reflns_limit_l_min 0
_reflns_number_gt 6674
_reflns_number_total 7472
_reflns_threshold_expression I>2.0\s(I)
_oxford_diffrn_Wilson_B_factor 2.27
_oxford_diffrn_Wilson_scale 242.70
_oxford_refine_ls_r_factor_ref 0.0486
_oxford_refine_ls_scale 0.065942(14)
_oxford_reflns_number_all 7470
_cod_data_source_file d1nj01257f2.cif
_cod_data_source_block 7A13alt7A12altCH2Cl2
_cod_depositor_comments
;
The following automatic conversions were performed:

data item '_exptl_crystal_density_meas' value 'not measured' was
changed to '?' -- the value is perceived as not measured.

Automatic conversion script
Id: cif_fix_values 7556 2019-12-06 15:28:31Z antanas 

 Adding full bibliography for 7060531--7060535.cif.
;
_cod_original_sg_symbol_Hall '-C 2yc '
_cod_original_sg_symbol_H-M 'C 2/c '
_cod_database_code 7060533
_oxford_refine_reflns_threshold_expression I>-3.0\s(I)
_oxford_refine_ls_r_factor_all 0.0486
_oxford_refine_ls_wr_factor_all 0.1240

loop_
_symmetry_equiv_pos_as_xyz
x,y,z
-x,-y,-z
x+1/2,y+1/2,z
-x+1/2,-y+1/2,-z
x,-y,z+1/2
-x,y,-z+1/2
x+1/2,-y+1/2,z+1/2
-x+1/2,y+1/2,-z+1/2

loop_
_atom_site_label
_atom_site_type_symbol
_atom_site_fract_x
_atom_site_fract_y
_atom_site_fract_z
_atom_site_U_iso_or_equiv
_atom_site_occupancy
_atom_site_adp_type
_atom_site_refinement_flags_posn
_atom_site_refinement_flags_adp
_atom_site_refinement_flags_occupancy
_atom_site_disorder_assembly
_atom_site_disorder_group
_atom_site_attached_hydrogens
C1 C 0.57117(12) 0.59918(7) 0.60311(9) 0.0273 1.0000 Uani . . . . . .
C2 C 0.50941(11) 0.55628(7) 0.61174(9) 0.0272 1.0000 Uani . . . . . .
C3 C 0.43099(12) 0.56566(7) 0.61710(10) 0.0300 1.0000 Uani . . . . . .
C4 C 0.37127(12) 0.52589(7) 0.62650(9) 0.0278 1.0000 Uani . . . . . .
C5 C 0.39110(12) 0.47628(8) 0.62305(11) 0.0324 1.0000 Uani . . . . . .
C6 C 0.47255(13) 0.45943(8) 0.61033(10) 0.0319 1.0000 Uani . . . . . .
S7 S 0.52478(4) 0.40528(2) 0.66991(3) 0.0385 1.0000 Uani . . . . . .
C8 C 0.52577(11) 0.36826(7) 0.59681(9) 0.0258 1.0000 Uani . . . . . .
C9 C 0.55995(11) 0.31933(7) 0.59726(9) 0.0266 1.0000 Uani . . . . . .
C10 C 0.55426(11) 0.29545(7) 0.53261(10) 0.0273 1.0000 Uani . . . . . .
C11 C 0.51224(12) 0.32215(7) 0.46911(9) 0.0281 1.0000 Uani . . . . . .
C12 C 0.47595(11) 0.37131(7) 0.46764(9) 0.0262 1.0000 Uani . . . . . .
C13 C 0.48360(11) 0.39349(7) 0.53269(9) 0.0252 1.0000 Uani . . . . . .
O14 O 0.44775(9) 0.44089(5) 0.53712(7) 0.0334 1.0000 Uani . . . . . .
C15 C 0.54005(12) 0.50273(8) 0.61528(11) 0.0335 1.0000 Uani . . . . . .
O16 O 0.61345(10) 0.49149(7) 0.61843(12) 0.0598 1.0000 Uani . . . . . .
C17 C 0.28734(13) 0.54463(8) 0.63685(11) 0.0344 1.0000 Uani . . . . . .
C18 C 0.31019(18) 0.58376(10) 0.69802(15) 0.0533 1.0000 Uani . . . . . .
C19 C 0.22880(17) 0.57018(12) 0.56721(15) 0.0619 1.0000 Uani . . . . . .
C20 C 0.23754(17) 0.50024(10) 0.65571(17) 0.0571 1.0000 Uani . . . . . .
C21 C 0.59496(14) 0.24160(7) 0.53507(11) 0.0346 1.0000 Uani . . . . . .
C22 C 0.69320(15) 0.24413(9) 0.57866(14) 0.0503 1.0000 Uani . . . . . .
C23 C 0.55000(18) 0.20385(8) 0.57049(14) 0.0489 1.0000 Uani . . . . . .
C24 C 0.58341(17) 0.22114(9) 0.46029(13) 0.0480 1.0000 Uani . . . . . .
C101 C 0.77850(11) 0.39111(7) 0.67115(9) 0.0260 1.0000 Uani . . . . . .
C102 C 0.84011(11) 0.42673(6) 0.65231(9) 0.0219 1.0000 Uani . . . . . .
C103 C 0.82242(11) 0.47705(7) 0.63668(9) 0.0234 1.0000 Uani . . . . . .
C104 C 0.88657(11) 0.51447(6) 0.62899(9) 0.0210 1.0000 Uani . . . . . .
C105 C 0.96687(11) 0.49863(6) 0.63478(9) 0.0228 1.0000 Uani . . . . . .
C106 C 0.99313(10) 0.44311(6) 0.64440(9) 0.0215 1.0000 Uani . . . . . .
S107 S 1.01883(3) 0.420208(17) 0.56549(2) 0.0252 1.0000 Uani . . . . . .
C108 C 1.10751(11) 0.38438(6) 0.62365(9) 0.0218 1.0000 Uani . . . . . .
C109 C 1.15728(11) 0.34761(7) 0.60535(9) 0.0245 1.0000 Uani . . . . . .
C110 C 1.22799(11) 0.32449(7) 0.65955(9) 0.0252 1.0000 Uani . . . . . .
C111 C 1.24407(11) 0.34000(7) 0.72939(9) 0.0251 1.0000 Uani . . . . . .
C112 C 1.19459(11) 0.37738(6) 0.74965(9) 0.0215 1.0000 Uani . . . . . .
C113 C 1.12607(10) 0.39924(6) 0.69471(9) 0.0206 1.0000 Uani . . . . . .
O114 O 1.07330(7) 0.43848(4) 0.70475(6) 0.0225 1.0000 Uani . . . . . .
C115 C 0.92554(11) 0.40565(6) 0.65643(9) 0.0218 1.0000 Uani . . . . . .
O116 O 0.94456(9) 0.36044(5) 0.66947(7) 0.0312 1.0000 Uani . . . . . .
C117 C 0.85719(12) 0.57099(7) 0.61873(10) 0.0256 1.0000 Uani . . . . . .
C118 C 0.77848(14) 0.57588(8) 0.54849(11) 0.0373 1.0000 Uani . . . . . .
C119 C 0.83004(15) 0.58719(8) 0.68229(11) 0.0368 1.0000 Uani . . . . . .
C120 C 0.92984(14) 0.60703(7) 0.61532(13) 0.0379 1.0000 Uani . . . . . .
C121 C 1.28142(13) 0.28212(8) 0.63959(10) 0.0338 1.0000 Uani . . . . . .
C122 C 1.31261(17) 0.30135(10) 0.57994(14) 0.0512 1.0000 Uani . . . . . .
C123 C 1.36141(19) 0.26570(13) 0.70320(13) 0.0720 1.0000 Uani . . . . . .
C124 C 1.22212(18) 0.23466(9) 0.61303(14) 0.0524 1.0000 Uani . . . . . .
C201 C 1.0000 0.25676(14) 0.7500 0.0796 1.0000 Uani DS TU . . . .
Cl202 Cl 0.90423(15) 0.21864(9) 0.73240(15) 0.1148 0.6120 Uani . U . 1 1 .
Cl211 Cl 0.9060(4) 0.2397(3) 0.7608(4) 0.1147 0.1942 Uani D U . 1 2 .
Cl212 Cl 1.0603(4) 0.2016(2) 0.7512(5) 0.1134 0.1942 Uani D U . 1 2 .
H12 H 0.5788 0.6233 0.6388 0.0350 1.0000 Uiso R . . . . .
H11 H 0.6231 0.5848 0.6037 0.0346 1.0000 Uiso R . . . . .
H31 H 0.4136 0.6018 0.6162 0.0341 1.0000 Uiso R . . . . .
H51 H 0.3525 0.4501 0.6269 0.0386 1.0000 Uiso R . . . . .
H91 H 0.5842 0.3019 0.6404 0.0312 1.0000 Uiso R . . . . .
H111 H 0.5063 0.3075 0.4250 0.0352 1.0000 Uiso R . . . . .
H183 H 0.2564 0.5955 0.7020 0.0803 1.0000 Uiso R . . . . .
H182 H 0.3393 0.6149 0.6881 0.0786 1.0000 Uiso R . . . . .
H181 H 0.3468 0.5678 0.7422 0.0807 1.0000 Uiso R . . . . .
H193 H 0.1827 0.5884 0.5768 0.0933 1.0000 Uiso R . . . . .
H192 H 0.2580 0.5965 0.5490 0.0926 1.0000 Uiso R . . . . .
H191 H 0.2038 0.5457 0.5287 0.0933 1.0000 Uiso R . . . . .
H203 H 0.1930 0.5132 0.6713 0.0821 1.0000 Uiso R . . . . .
H202 H 0.2766 0.4844 0.6978 0.0827 1.0000 Uiso R . . . . .
H201 H 0.2138 0.4759 0.6165 0.0829 1.0000 Uiso R . . . . .
H223 H 0.7157 0.2109 0.5784 0.0735 1.0000 Uiso R . . . . .
H222 H 0.7055 0.2532 0.6271 0.0735 1.0000 Uiso R . . . . .
H221 H 0.7213 0.2663 0.5561 0.0750 1.0000 Uiso R . . . . .
H233 H 0.5734 0.1686 0.5691 0.0710 1.0000 Uiso R . . . . .
H232 H 0.5621 0.2126 0.6220 0.0706 1.0000 Uiso R . . . . .
H231 H 0.4859 0.2036 0.5434 0.0708 1.0000 Uiso R . . . . .
H243 H 0.6138 0.1896 0.4615 0.0723 1.0000 Uiso R . . . . .
H242 H 0.6089 0.2465 0.4366 0.0721 1.0000 Uiso R . . . . .
H241 H 0.5223 0.2167 0.4328 0.0715 1.0000 Uiso R . . . . .
H1011 H 0.7213 0.4072 0.6565 0.0299 1.0000 Uiso R . . . . .
H1012 H 0.7713 0.3593 0.6435 0.0303 1.0000 Uiso R . . . . .
H1031 H 0.7661 0.4892 0.6291 0.0286 1.0000 Uiso R . . . . .
H1051 H 1.0106 0.5222 0.6334 0.0277 1.0000 Uiso R . . . . .
H1091 H 1.1434 0.3379 0.5564 0.0271 1.0000 Uiso R . . . . .
H1111 H 1.2877 0.3243 0.7628 0.0287 1.0000 Uiso R . . . . .
H1181 H 0.7568 0.6111 0.5443 0.0564 1.0000 Uiso R . . . . .
H1183 H 0.8013 0.5673 0.5102 0.0560 1.0000 Uiso R . . . . .
H1182 H 0.7339 0.5493 0.5478 0.0559 1.0000 Uiso R . . . . .
H1191 H 0.8085 0.6224 0.6749 0.0562 1.0000 Uiso R . . . . .
H1193 H 0.8819 0.5841 0.7278 0.0562 1.0000 Uiso R . . . . .
H1192 H 0.7835 0.5646 0.6841 0.0561 1.0000 Uiso R . . . . .
H1201 H 0.9060 0.6422 0.6112 0.0547 1.0000 Uiso R . . . . .
H1203 H 0.9807 0.6038 0.6622 0.0556 1.0000 Uiso R . . . . .
H1202 H 0.9467 0.5970 0.5746 0.0544 1.0000 Uiso R . . . . .
H1221 H 1.3492 0.2765 0.5695 0.0753 1.0000 Uiso R . . . . .
H1223 H 1.3437 0.3320 0.5931 0.0761 1.0000 Uiso R . . . . .
H1222 H 1.2610 0.3075 0.5368 0.0752 1.0000 Uiso R . . . . .
H1231 H 1.3980 0.2418 0.6893 0.1065 1.0000 Uiso R . . . . .
H1233 H 1.3953 0.2961 0.7195 0.1064 1.0000 Uiso R . . . . .
H1232 H 1.3474 0.2528 0.7428 0.1064 1.0000 Uiso R . . . . .
H1241 H 1.2549 0.2077 0.6036 0.0757 1.0000 Uiso R . . . . .
H1243 H 1.1972 0.2244 0.6470 0.0757 1.0000 Uiso R . . . . .
H1242 H 1.1770 0.2431 0.5699 0.0761 1.0000 Uiso R . . . . .
H2011 H 1.0074 0.2780 0.7905 0.0936 0.6120 Uiso R . . 1 1 .
H2012 H 1.0338 0.2790 0.7874 0.0936 0.1942 Uiso R . . 1 2 .
H2013 H 0.9874 0.2739 0.7052 0.0936 0.1942 Uiso R . . 1 2 .

loop_
_atom_site_aniso_label
_atom_site_aniso_U_11
_atom_site_aniso_U_22
_atom_site_aniso_U_33
_atom_site_aniso_U_23
_atom_site_aniso_U_13
_atom_site_aniso_U_12
C1 0.0342(9) 0.0312(9) 0.0194(8) 0.0000(7) 0.0128(7) -0.0103(7)
C2 0.0256(8) 0.0363(10) 0.0196(8) 0.0008(7) 0.0076(7) -0.0020(7)
C3 0.0322(9) 0.0289(9) 0.0318(10) 0.0010(7) 0.0149(8) 0.0019(7)
C4 0.0257(9) 0.0344(10) 0.0254(9) -0.0010(7) 0.0117(7) -0.0006(7)
C5 0.0307(9) 0.0311(10) 0.0398(11) -0.0024(8) 0.0178(8) -0.0014(8)
C6 0.0338(10) 0.0326(10) 0.0313(9) -0.0010(8) 0.0136(8) 0.0045(8)
S7 0.0549(3) 0.0364(3) 0.0264(2) 0.00155(19) 0.0172(2) 0.0102(2)
C8 0.0276(8) 0.0286(9) 0.0231(8) -0.0006(7) 0.0113(7) -0.0023(7)
C9 0.0277(9) 0.0265(9) 0.0250(9) 0.0016(7) 0.0083(7) -0.0025(7)
C10 0.0268(9) 0.0257(9) 0.0302(9) -0.0033(7) 0.0110(7) -0.0065(7)
C11 0.0297(9) 0.0310(9) 0.0250(9) -0.0057(7) 0.0115(7) -0.0091(7)
C12 0.0233(8) 0.0324(9) 0.0238(8) 0.0016(7) 0.0093(7) -0.0057(7)
C13 0.0233(8) 0.0270(9) 0.0268(9) 0.0013(7) 0.0105(7) 0.0000(7)
O14 0.0387(7) 0.0338(7) 0.0277(7) 0.0029(5) 0.0116(6) 0.0107(6)
C15 0.0271(9) 0.0405(11) 0.0344(10) 0.0011(8) 0.0125(8) 0.0035(8)
O16 0.0340(8) 0.0517(10) 0.1005(15) 0.0086(9) 0.0321(9) 0.0103(7)
C17 0.0304(9) 0.0373(10) 0.0406(11) -0.0064(8) 0.0188(8) 0.0000(8)
C18 0.0556(14) 0.0586(15) 0.0595(15) -0.0228(12) 0.0375(12) -0.0081(12)
C19 0.0427(13) 0.083(2) 0.0562(16) 0.0033(14) 0.0130(11) 0.0243(13)
C20 0.0458(13) 0.0532(14) 0.090(2) -0.0127(13) 0.0461(14) -0.0117(11)
C21 0.0407(11) 0.0248(9) 0.0397(11) -0.0057(8) 0.0158(9) -0.0050(8)
C22 0.0415(12) 0.0410(12) 0.0648(15) -0.0110(11) 0.0137(11) 0.0085(10)
C23 0.0709(16) 0.0269(10) 0.0548(14) -0.0018(9) 0.0293(12) -0.0094(10)
C24 0.0635(15) 0.0357(11) 0.0499(13) -0.0129(10) 0.0261(11) -0.0032(10)
C101 0.0245(8) 0.0280(9) 0.0225(8) 0.0061(7) 0.0046(7) -0.0060(7)
C102 0.0214(8) 0.0247(8) 0.0180(7) 0.0041(6) 0.0050(6) -0.0025(6)
C103 0.0199(8) 0.0260(8) 0.0253(8) 0.0064(6) 0.0091(6) 0.0025(6)
C104 0.0244(8) 0.0193(8) 0.0210(8) 0.0052(6) 0.0102(6) 0.0026(6)
C105 0.0233(8) 0.0192(8) 0.0284(9) 0.0047(6) 0.0119(7) -0.0002(6)
C106 0.0213(8) 0.0212(8) 0.0232(8) 0.0027(6) 0.0092(6) 0.0030(6)
S107 0.0258(2) 0.0297(2) 0.0213(2) 0.00440(15) 0.00970(16) 0.00754(16)
C108 0.0212(8) 0.0218(8) 0.0226(8) 0.0021(6) 0.0077(6) 0.0024(6)
C109 0.0275(8) 0.0259(8) 0.0211(8) -0.0034(6) 0.0097(7) 0.0024(7)
C110 0.0267(8) 0.0237(8) 0.0255(8) -0.0045(7) 0.0095(7) 0.0050(7)
C111 0.0233(8) 0.0247(8) 0.0245(8) -0.0022(7) 0.0047(7) 0.0071(7)
C112 0.0220(8) 0.0204(8) 0.0219(8) -0.0041(6) 0.0075(6) 0.0002(6)
C113 0.0211(8) 0.0169(7) 0.0259(8) -0.0014(6) 0.0110(6) 0.0027(6)
O114 0.0211(5) 0.0216(6) 0.0242(6) -0.0017(4) 0.0071(5) 0.0066(4)
C115 0.0279(8) 0.0195(8) 0.0188(8) 0.0017(6) 0.0090(6) 0.0005(6)
O116 0.0416(7) 0.0183(6) 0.0383(7) 0.0044(5) 0.0200(6) 0.0038(5)
C117 0.0287(9) 0.0200(8) 0.0312(9) 0.0075(7) 0.0143(7) 0.0066(7)
C118 0.0405(11) 0.0337(10) 0.0362(11) 0.0145(8) 0.0117(9) 0.0130(8)
C119 0.0464(12) 0.0309(10) 0.0399(11) 0.0030(8) 0.0235(9) 0.0095(8)
C120 0.0437(11) 0.0196(9) 0.0580(13) 0.0077(8) 0.0272(10) 0.0023(8)
C121 0.0372(10) 0.0351(10) 0.0271(9) -0.0069(8) 0.0087(8) 0.0166(8)
C122 0.0518(13) 0.0548(14) 0.0597(15) -0.0056(11) 0.0354(12) 0.0145(11)
C123 0.0680(17) 0.090(2) 0.0413(13) -0.0207(13) -0.0015(12) 0.0597(16)
C124 0.0720(16) 0.0288(11) 0.0597(15) -0.0099(10) 0.0270(13) 0.0107(11)
C201 0.108(3) 0.0324(17) 0.076(3) 0.0000 0.005(2) 0.0000
Cl202 0.1038(13) 0.0842(14) 0.1384(18) -0.0220(10) 0.0194(13) -0.0216(10)
Cl211 0.1037(15) 0.0852(18) 0.139(2) -0.0219(14) 0.0213(16) -0.0186(14)
Cl212 0.1030(16) 0.0818(17) 0.139(2) -0.0217(13) 0.0216(16) -0.0161(13)

loop_
_atom_type_symbol
_atom_type_scat_dispersion_real
_atom_type_scat_dispersion_imag
_atom_type_scat_Cromer_Mann_a1
_atom_type_scat_Cromer_Mann_b1
_atom_type_scat_Cromer_Mann_a2
_atom_type_scat_Cromer_Mann_b2
_atom_type_scat_Cromer_Mann_a3
_atom_type_scat_Cromer_Mann_b3
_atom_type_scat_Cromer_Mann_a4
_atom_type_scat_Cromer_Mann_b4
_atom_type_scat_Cromer_Mann_c
_atom_type_scat_source
C 0.0181 0.0091 2.3100 20.8439 1.0200 10.2075 1.5886 0.5687 0.8650 51.6512 0.2156 'International Tables Vol C 4.2.6.8 and 6.1.1.4'
H 0.0000 0.0000 0.4930 10.5109 0.3229 26.1257 0.1402 3.1424 0.0408 57.7998 0.0030 'International Tables Vol C 4.2.6.8 and 6.1.1.4'
Cl 0.3639 0.7018 11.4604 0.0104 7.1964 1.1662 6.2556 18.5194 1.6455 47.7784 -9.5574 'International Tables Vol C 4.2.6.8 and 6.1.1.4'
N 0.0311 0.0180 12.2126 0.0057 3.1322 9.8933 2.0125 28.9975 1.1663 0.5826 -11.5290 'International Tables Vol C 4.2.6.8 and 6.1.1.4'
O 0.0492 0.0322 3.0485 13.2771 2.2868 5.7011 1.5463 0.3239 0.8670 32.9089 0.2508 'International Tables Vol C 4.2.6.8 and 6.1.1.4'
S 0.3331 0.5567 6.9053 1.4679 5.2034 22.2151 1.4379 0.2536 1.5863 56.1720 0.8669 'International Tables Vol C 4.2.6.8 and 6.1.1.4'

loop_
_geom_angle_atom_site_label_1
_geom_angle_site_symmetry_1
_geom_angle_atom_site_label_2
_geom_angle_site_symmetry_2
_geom_angle_atom_site_label_3
_geom_angle_site_symmetry_3
_geom_angle
_geom_angle_publ_flag
C12 2_666 C1 . C2 . 108.61(14) yes
C12 2_666 C1 . H12 . 105.1 no
C2 . C1 . H12 . 108.6 no
C12 2_666 C1 . H11 . 111.7 no
C2 . C1 . H11 . 109.9 no
H12 . C1 . H11 . 112.8 no
C1 . C2 . C3 . 123.61(17) yes
C1 . C2 . C15 . 117.35(16) yes
C3 . C2 . C15 . 119.03(17) yes
C2 . C3 . C4 . 125.02(17) yes
C2 . C3 . H31 . 116.8 no
C4 . C3 . H31 . 118.1 no
C3 . C4 . C5 . 118.96(16) yes
C3 . C4 . C17 . 117.17(16) yes
C5 . C4 . C17 . 123.83(17) yes
C4 . C5 . C6 . 122.27(17) yes
C4 . C5 . H51 . 120.4 no
C6 . C5 . H51 . 117.3 no
C5 . C6 . S7 . 110.40(14) yes
C5 . C6 . O14 . 108.25(15) yes
S7 . C6 . O14 . 107.56(12) yes
C5 . C6 . C15 . 115.43(16) yes
S7 . C6 . C15 . 110.54(13) yes
O14 . C6 . C15 . 104.18(15) yes
C6 . S7 . C8 . 90.83(9) yes
S7 . C8 . C9 . 128.09(14) yes
S7 . C8 . C13 . 111.47(13) yes
C9 . C8 . C13 . 120.41(16) yes
C8 . C9 . C10 . 119.99(16) yes
C8 . C9 . H91 . 119.4 no
C10 . C9 . H91 . 120.6 no
C9 . C10 . C11 . 118.10(17) yes
C9 . C10 . C21 . 118.69(16) yes
C11 . C10 . C21 . 123.21(17) yes
C10 . C11 . C12 . 122.64(16) yes
C10 . C11 . H111 . 120.9 no
C12 . C11 . H111 . 116.5 no
C1 2_666 C12 . C11 . 122.53(16) yes
C1 2_666 C12 . C13 . 120.21(16) yes
C11 . C12 . C13 . 117.26(16) yes
C8 . C13 . C12 . 121.58(17) yes
C8 . C13 . O14 . 116.47(16) yes
C12 . C13 . O14 . 121.92(16) yes
C6 . O14 . C13 . 112.53(13) yes
C6 . C15 . C2 . 117.27(15) yes
C6 . C15 . O16 . 119.74(19) yes
C2 . C15 . O16 . 122.90(19) yes
C4 . C17 . C18 . 109.69(17) yes
C4 . C17 . C19 . 108.46(17) yes
C18 . C17 . C19 . 109.9(2) yes
C4 . C17 . C20 . 111.79(17) yes
C18 . C17 . C20 . 107.69(19) yes
C19 . C17 . C20 . 109.3(2) yes
C17 . C18 . H183 . 107.5 no
C17 . C18 . H182 . 112.4 no
H183 . C18 . H182 . 105.9 no
C17 . C18 . H181 . 110.3 no
H183 . C18 . H181 . 110.6 no
H182 . C18 . H181 . 110.0 no
C17 . C19 . H193 . 108.3 no
C17 . C19 . H192 . 114.2 no
H193 . C19 . H192 . 104.3 no
C17 . C19 . H191 . 113.2 no
H193 . C19 . H191 . 109.7 no
H192 . C19 . H191 . 106.7 no
C17 . C20 . H203 . 110.4 no
C17 . C20 . H202 . 107.0 no
H203 . C20 . H202 . 102.6 no
C17 . C20 . H201 . 112.7 no
H203 . C20 . H201 . 111.0 no
H202 . C20 . H201 . 112.7 no
C10 . C21 . C22 . 109.44(16) yes
C10 . C21 . C23 . 108.79(17) yes
C22 . C21 . C23 . 109.7(2) yes
C10 . C21 . C24 . 112.15(17) yes
C22 . C21 . C24 . 108.48(19) yes
C23 . C21 . C24 . 108.23(17) yes
C21 . C22 . H223 . 106.9 no
C21 . C22 . H222 . 113.4 no
H223 . C22 . H222 . 106.8 no
C21 . C22 . H221 . 109.9 no
H223 . C22 . H221 . 107.5 no
H222 . C22 . H221 . 111.9 no
C21 . C23 . H233 . 108.8 no
C21 . C23 . H232 . 111.9 no
H233 . C23 . H232 . 107.3 no
C21 . C23 . H231 . 109.5 no
H233 . C23 . H231 . 108.7 no
H232 . C23 . H231 . 110.7 no
C21 . C24 . H243 . 112.7 no
C21 . C24 . H242 . 108.0 no
H243 . C24 . H242 . 106.4 no
C21 . C24 . H241 . 110.4 no
H243 . C24 . H241 . 109.8 no
H242 . C24 . H241 . 109.3 no
C112 6_756 C101 . C102 . 115.16(14) yes
C112 6_756 C101 . H1011 . 108.1 no
C102 . C101 . H1011 . 108.5 no
C112 6_756 C101 . H1012 . 109.0 no
C102 . C101 . H1012 . 109.6 no
H1011 . C101 . H1012 . 106.1 no
C101 . C102 . C103 . 122.89(16) yes
C101 . C102 . C115 . 117.39(14) yes
C103 . C102 . C115 . 119.59(15) yes
C102 . C103 . C104 . 123.91(15) yes
C102 . C103 . H1031 . 118.9 no
C104 . C103 . H1031 . 117.2 no
C103 . C104 . C105 . 119.91(15) yes
C103 . C104 . C117 . 116.25(14) yes
C105 . C104 . C117 . 123.74(15) yes
C104 . C105 . C106 . 122.30(15) yes
C104 . C105 . H1051 . 121.7 no
C106 . C105 . H1051 . 116.0 no
C105 . C106 . S107 . 109.67(11) yes
C105 . C106 . O114 . 108.88(13) yes
S107 . C106 . O114 . 105.97(10) yes
C105 . C106 . C115 . 115.80(13) yes
S107 . C106 . C115 . 108.30(11) yes
O114 . C106 . C115 . 107.77(13) yes
C106 . S107 . C108 . 89.12(7) yes
S107 . C108 . C109 . 127.53(13) yes
S107 . C108 . C113 . 111.14(12) yes
C109 . C108 . C113 . 121.28(15) yes
C108 . C109 . C110 . 119.22(15) yes
C108 . C109 . H1091 . 120.0 no
C110 . C109 . H1091 . 120.8 no
C109 . C110 . C111 . 117.83(15) yes
C109 . C110 . C121 . 119.30(15) yes
C111 . C110 . C121 . 122.82(15) yes
C110 . C111 . C112 . 124.22(16) yes
C110 . C111 . H1111 . 116.5 no
C112 . C111 . H1111 . 119.2 no
C101 6_756 C112 . C111 . 118.10(14) yes
C101 6_756 C112 . C113 . 125.88(15) yes
C111 . C112 . C113 . 116.01(15) yes
C108 . C113 . C112 . 121.42(15) yes
C108 . C113 . O114 . 114.93(14) yes
C112 . C113 . O114 . 123.60(14) yes
C106 . O114 . C113 . 111.52(12) yes
C106 . C115 . C102 . 118.03(14) yes
C106 . C115 . O116 . 119.62(15) yes
C102 . C115 . O116 . 122.35(15) yes
C104 . C117 . C118 . 108.82(15) yes
C104 . C117 . C119 . 108.44(14) yes
C118 . C117 . C119 . 109.88(16) yes
C104 . C117 . C120 . 112.23(14) yes
C118 . C117 . C120 . 108.78(16) yes
C119 . C117 . C120 . 108.67(16) yes
C117 . C118 . H1181 . 108.5 no
C117 . C118 . H1183 . 105.6 no
H1181 . C118 . H1183 . 111.7 no
C117 . C118 . H1182 . 109.1 no
H1181 . C118 . H1182 . 113.9 no
H1183 . C118 . H1182 . 107.6 no
C117 . C119 . H1191 . 108.9 no
C117 . C119 . H1193 . 109.2 no
H1191 . C119 . H1193 . 111.0 no
C117 . C119 . H1192 . 108.7 no
H1191 . C119 . H1192 . 109.1 no
H1193 . C119 . H1192 . 109.9 no
C117 . C120 . H1201 . 106.2 no
C117 . C120 . H1203 . 107.8 no
H1201 . C120 . H1203 . 109.1 no
C117 . C120 . H1202 . 108.7 no
H1201 . C120 . H1202 . 113.2 no
H1203 . C120 . H1202 . 111.6 no
C110 . C121 . C122 . 109.96(17) yes
C110 . C121 . C123 . 112.29(15) yes
C122 . C121 . C123 . 108.5(2) yes
C110 . C121 . C124 . 108.33(17) yes
C122 . C121 . C124 . 109.28(18) yes
C123 . C121 . C124 . 108.4(2) yes
C121 . C122 . H1221 . 110.8 no
C121 . C122 . H1223 . 110.7 no
H1221 . C122 . H1223 . 108.6 no
C121 . C122 . H1222 . 108.6 no
H1221 . C122 . H1222 . 109.2 no
H1223 . C122 . H1222 . 108.9 no
C121 . C123 . H1231 . 111.9 no
C121 . C123 . H1233 . 106.3 no
H1231 . C123 . H1233 . 106.6 no
C121 . C123 . H1232 . 113.8 no
H1231 . C123 . H1232 . 111.3 no
H1233 . C123 . H1232 . 106.4 no
C121 . C124 . H1241 . 109.2 no
C121 . C124 . H1243 . 110.7 no
H1241 . C124 . H1243 . 110.8 no
C121 . C124 . H1242 . 109.1 no
H1241 . C124 . H1242 . 107.9 no
H1243 . C124 . H1242 . 109.1 no
Cl202 6_756 C201 . H2011 6_756 109.4 no
Cl202 6_756 C201 . Cl202 . 112.5(2) yes
H2011 6_756 C201 . H2011 . 109.3 no
Cl202 . C201 . H2011 . 109.4 no
Cl212 6_756 C201 . H2013 6_756 109.4 no
Cl212 6_756 C201 . H2012 6_756 108.5 no
H2013 6_756 C201 . H2012 6_756 109.3 no
Cl212 6_756 C201 . Cl211 6_756 108.7(4) yes
H2013 6_756 C201 . Cl211 6_756 109.6 no
H2012 6_756 C201 . Cl211 6_756 111.3 no
H2013 6_756 C201 . Cl212 . 115.8 no
Cl211 . C201 . Cl212 . 108.7(4) yes
H2012 6_756 C201 . H2012 . 105.6 no
Cl211 . C201 . H2012 . 111.3 no
Cl212 6_756 C201 . H2013 . 115.8 no
H2013 6_756 C201 . H2013 . 124.6 no
Cl211 . C201 . H2013 . 109.6 no
Cl212 . C201 . H2012 . 108.5 no
Cl212 . C201 . H2013 . 109.4 no
H2012 . C201 . H2013 . 109.3 no

loop_
_geom_bond_atom_site_label_1
_geom_bond_site_symmetry_1
_geom_bond_atom_site_label_2
_geom_bond_site_symmetry_2
_geom_bond_distance
_geom_bond_publ_flag
C1 . C12 2_666 1.550(2) yes
C1 . C2 . 1.545(2) yes
C1 . H12 . 0.920 no
C1 . H11 . 0.919 no
C2 . C3 . 1.338(3) yes
C2 . C15 . 1.463(3) yes
C3 . C4 . 1.470(3) yes
C3 . H31 . 0.973 no
C4 . C5 . 1.329(3) yes
C4 . C17 . 1.528(2) yes
C5 . C6 . 1.497(3) yes
C5 . H51 . 0.943 no
C6 . S7 . 1.839(2) yes
C6 . O14 . 1.452(2) yes
C6 . C15 . 1.546(3) yes
S7 . C8 . 1.7465(18) yes
C8 . C9 . 1.379(3) yes
C8 . C13 . 1.384(2) yes
C9 . C10 . 1.401(3) yes
C9 . H91 . 0.929 no
C10 . C11 . 1.393(3) yes
C10 . C21 . 1.533(3) yes
C11 . C12 . 1.396(3) yes
C11 . H111 . 0.930 no
C12 . C13 . 1.382(3) yes
C13 . O14 . 1.372(2) yes
C15 . O16 . 1.208(2) yes
C17 . C18 . 1.525(3) yes
C17 . C19 . 1.531(3) yes
C17 . C20 . 1.524(3) yes
C18 . H183 . 0.954 no
C18 . H182 . 0.987 no
C18 . H181 . 0.966 no
C19 . H193 . 0.959 no
C19 . H192 . 0.970 no
C19 . H191 . 0.967 no
C20 . H203 . 0.944 no
C20 . H202 . 0.950 no
C20 . H201 . 0.973 no
C21 . C22 . 1.531(3) yes
C21 . C23 . 1.530(3) yes
C21 . C24 . 1.529(3) yes
C22 . H223 . 0.934 no
C22 . H222 . 0.943 no
C22 . H221 . 0.939 no
C23 . H233 . 0.991 no
C23 . H232 . 1.001 no
C23 . H231 . 0.993 no
C24 . H243 . 0.948 no
C24 . H242 . 0.980 no
C24 . H241 . 0.960 no
C101 . C112 6_756 1.525(2) yes
C101 . C102 . 1.501(2) yes
C101 . H1011 . 0.966 no
C101 . H1012 . 0.973 no
C102 . C103 . 1.344(2) yes
C102 . C115 . 1.468(2) yes
C103 . C104 . 1.469(2) yes
C103 . H1031 . 0.929 no
C104 . C105 . 1.334(2) yes
C104 . C117 . 1.527(2) yes
C105 . C106 . 1.489(2) yes
C105 . H1051 . 0.944 no
C106 . S107 . 1.8579(17) yes
C106 . O114 . 1.438(2) yes
C106 . C115 . 1.544(2) yes
S107 . C108 . 1.7644(16) yes
C108 . C109 . 1.377(2) yes
C108 . C113 . 1.394(2) yes
C109 . C110 . 1.407(2) yes
C109 . H1091 . 0.955 no
C110 . C111 . 1.382(2) yes
C110 . C121 . 1.533(2) yes
C111 . C112 . 1.403(2) yes
C111 . H1111 . 0.884 no
C112 . C113 . 1.381(2) yes
C113 . O114 . 1.3865(19) yes
C115 . O116 . 1.212(2) yes
C117 . C118 . 1.537(3) yes
C117 . C119 . 1.537(3) yes
C117 . C120 . 1.524(3) yes
C118 . H1181 . 0.970 no
C118 . H1183 . 0.983 no
C118 . H1182 . 0.996 no
C119 . H1191 . 0.968 no
C119 . H1193 . 1.003 no
C119 . H1192 . 0.966 no
C120 . H1201 . 0.980 no
C120 . H1203 . 1.012 no
C120 . H1202 . 0.977 no
C121 . C122 . 1.528(3) yes
C121 . C123 . 1.526(3) yes
C121 . C124 . 1.535(3) yes
C122 . H1221 . 0.945 no
C122 . H1223 . 0.927 no
C122 . H1222 . 0.982 no
C123 . H1231 . 0.963 no
C123 . H1233 . 0.948 no
C123 . H1232 . 0.955 no
C124 . H1241 . 0.935 no
C124 . H1243 . 0.940 no
C124 . H1242 . 0.940 no
C201 . Cl202 6_756 1.771(3) yes
C201 . H2011 6_756 0.948 no
C201 . Cl202 . 1.771(3) yes
C201 . H2011 . 0.948 no
C201 . Cl212 6_756 1.725(4) yes
C201 . H2013 6_756 0.952 no
C201 . H2012 6_756 0.950 no
C201 . Cl211 6_756 1.676(4) yes
C201 . Cl211 . 1.676(4) yes
C201 . Cl212 . 1.725(4) yes
C201 . H2012 . 0.950 no
C201 . H2013 . 0.952 no

loop_
_geom_hbond_atom_site_label_D
_geom_hbond_site_symmetry_D
_geom_hbond_atom_site_label_H
_geom_hbond_site_symmetry_H
_geom_hbond_atom_site_label_A
_geom_hbond_site_symmetry_A
_geom_hbond_angle_DHA
_geom_hbond_distance_DH
_geom_hbond_distance_HA
_geom_hbond_distance_DA
_geom_hbond_publ_flag
C103 . H1031 . O16 . 161 0.93 2.42 3.310(3) yes
C201 . H2011 . O116 6_756 139 0.95 2.31 3.089(3) yes
C201 . H2012 . O116 6_756 147 0.95 2.25 3.089(3) yes
C201 . H2013 . O116 . 132 0.95 2.38 3.089(3) yes
